data_7235431
loop_
_publ_author_name
'Tarai, Arup'
'Baruah, Jubaraj B.'

_publ_section_title
;
 A study on fluoride detection and assembly of hydroxyaromatic aldoximes
 caused by tetrabutylammonium fluoride
;
_journal_issue 11
_journal_name_full CrystEngComm
_journal_page_first 2301
_journal_paper_doi 10.1039/C4CE02311K
_journal_volume 17
_journal_year 2015
_chemical_formula_moiety 'C16 H36 N, 2(C7 H7 N O3), F'
_chemical_formula_sum 'C30 H50 F N3 O6'
_chemical_formula_weight 567.73
_space_group_IT_number 7
_space_group_name_Hall 'P -2yc'
_space_group_name_H-M_alt 'P 1 c 1'
_symmetry_cell_setting monoclinic
_symmetry_space_group_name_H-M 'P 1 c 1'
_atom_sites_solution_hydrogens geom
_atom_sites_solution_primary direct
_atom_sites_solution_secondary difmap
_audit_creation_method SHELXL-97
_audit_update_record
;
2014-08-28 deposited with the CCDC.
2015-02-04 downloaded from the CCDC.
;
_cell_angle_alpha 90.00
_cell_angle_beta 101.203(4)
_cell_angle_gamma 90.00
_cell_formula_units_Z 2
_cell_length_a 9.5189(7)
_cell_length_b 9.4321(7)
_cell_length_c 18.7965(14)
_cell_measurement_temperature 296(2)
_cell_volume 1655.5(2)
_computing_cell_refinement 'Bruker SMART'
_computing_data_collection 'Bruker SMART'
_computing_data_reduction 'Bruker SAINT'
_computing_molecular_graphics 'Bruker SHELXTL'
_computing_publication_material 'Bruker SHELXTL'
_computing_structure_refinement 'SHELXL-97 (Sheldrick, 1997)'
_computing_structure_solution 'SHELXS-97 (Sheldrick, 1990)'
_diffrn_ambient_temperature 296(2)
_diffrn_measured_fraction_theta_full 0.99
_diffrn_measured_fraction_theta_max 0.99
_diffrn_measurement_device_type 'CCD area detector'
_diffrn_measurement_method 'phi and omega scans'
_diffrn_radiation_monochromator graphite
_diffrn_radiation_source 'fine-focus sealed tube'
_diffrn_radiation_type MoK\a
_diffrn_radiation_wavelength 0.71073
_diffrn_reflns_av_R_equivalents 0.0341
_diffrn_reflns_av_sigmaI/netI 0.0311
_diffrn_reflns_limit_h_max 10
_diffrn_reflns_limit_h_min -9
_diffrn_reflns_limit_k_max 10
_diffrn_reflns_limit_k_min -11
_diffrn_reflns_limit_l_max 22
_diffrn_reflns_limit_l_min -22
_diffrn_reflns_number 18857
_diffrn_reflns_theta_full 25.24
_diffrn_reflns_theta_max 25.24
_diffrn_reflns_theta_min 2.16
_exptl_absorpt_coefficient_mu 0.082
_exptl_absorpt_correction_type none
_exptl_crystal_colour brown
_exptl_crystal_density_diffrn 1.139
_exptl_crystal_density_method 'not measured'
_exptl_crystal_description block
_exptl_crystal_F_000 616
_exptl_crystal_size_max 0.35
_exptl_crystal_size_mid 0.28
_exptl_crystal_size_min 0.20
_refine_diff_density_max 0.178
_refine_diff_density_min -0.111
_refine_diff_density_rms 0.028
_refine_ls_abs_structure_details 'Flack H D (1983), Acta Cryst. A39, 876-881'
_refine_ls_abs_structure_Flack 0.3(4)
_refine_ls_extinction_method none
_refine_ls_goodness_of_fit_ref 1.029
_refine_ls_hydrogen_treatment mixed
_refine_ls_matrix_type full
_refine_ls_number_parameters 374
_refine_ls_number_reflns 5031
_refine_ls_number_restraints 3
_refine_ls_restrained_S_all 1.029
_refine_ls_R_factor_all 0.0560
_refine_ls_R_factor_gt 0.0383
_refine_ls_shift/su_max 0.000
_refine_ls_shift/su_mean 0.000
_refine_ls_structure_factor_coef Fsqd
_refine_ls_weighting_details 'calc w=1/[\s^2^(Fo^2^)+(0.0600P)^2^+0.0000P] where P=(Fo^2^+2Fc^2^)/3'
_refine_ls_weighting_scheme calc
_refine_ls_wR_factor_gt 0.0919
_refine_ls_wR_factor_ref 0.1024
_reflns_number_gt 1766
_reflns_number_total 2989
_reflns_threshold_expression >2sigma(I)
_cod_data_source_file c4ce02311k2.cif
_cod_data_source_block publication_text
_cod_depositor_comments
;
The following automatic conversions were performed:

data item '_symmetry_cell_setting' value 'Monoclinic' was changed to
'monoclinic' in accordance with the
/home/saulius/struct/COD-crude-data/automatic-downloads/DataCite-retrospective/RSC/depositions/lib/dictionaries/cif_core.dic
dictionary named 'cif_core.dic' version 2.4.2 last updated on
2011-04-26.

Automatic conversion script
Id: cif_fix_values 6909 2019-04-08 15:41:33Z antanas 
;
_cod_original_sg_symbol_H-M Pc
_cod_database_code 7235431

loop_
_symmetry_equiv_pos_as_xyz
'x, y, z'
'x, -y, z+1/2'

loop_
_atom_site_label
_atom_site_type_symbol
_atom_site_fract_x
_atom_site_fract_y
_atom_site_fract_z
_atom_site_U_iso_or_equiv
_atom_site_adp_type
_atom_site_occupancy
_atom_site_symmetry_multiplicity
_atom_site_calc_flag
_atom_site_refinement_flags
C6 C 0.2818(2) 0.1093(2) 0.06309(12) 0.0578(6) Uani 1 1 d .
C1 C 0.3113(3) 0.2556(3) 0.06586(12) 0.0617(6) Uani 1 1 d .
C5 C 0.2209(2) 0.0472(2) 0.11765(12) 0.0629(6) Uani 1 1 d .
C4 C 0.1931(3) 0.1324(3) 0.17428(12) 0.0729(7) Uani 1 1 d .
H4 H 0.1534 0.0916 0.2109 0.087 Uiso 1 1 calc R
C2 C 0.2823(3) 0.3356(3) 0.12245(14) 0.0696(7) Uani 1 1 d .
H2 H 0.3025 0.4321 0.1243 0.084 Uiso 1 1 calc R
C7 C 0.1880(3) -0.1037(3) 0.11648(14) 0.0722(7) Uani 1 1 d .
H7 H 0.1433 -0.1418 0.1520 0.087 Uiso 1 1 calc R
C3 C 0.2230(3) 0.2737(3) 0.17697(13) 0.0765(8) Uani 1 1 d .
H3 H 0.2038 0.3285 0.2151 0.092 Uiso 1 1 calc R
C11 C 0.5450(4) 0.8480(3) 0.81980(18) 0.0955(10) Uani 1 1 d .
H11 H 0.4765 0.8920 0.7847 0.115 Uiso 1 1 calc R
O2 O 0.3150(2) 0.03588(16) 0.00678(8) 0.0755(5) Uani 1 1 d .
H2A H 0.3080 -0.0493 0.0140 0.113 Uiso 1 1 calc R
O1 O 0.3706(2) 0.30859(16) 0.01126(10) 0.0790(5) Uani 1 1 d .
H1 H 0.3491 0.3925 0.0050 0.118 Uiso 1 1 calc R
O3 O 0.1823(3) -0.32520(17) 0.07523(11) 0.0921(6) Uani 1 1 d .
H3A H 0.2154 -0.3741 0.0464 0.138 Uiso 1 1 calc R
N1 N 0.2195(2) -0.18381(19) 0.06766(12) 0.0717(6) Uani 1 1 d .
C14 C 0.7484(3) 0.7204(2) 0.92518(13) 0.0636(6) Uani 1 1 d .
C13 C 0.7890(3) 0.7715(3) 0.86241(13) 0.0698(7) Uani 1 1 d .
C9 C 0.6072(3) 0.7290(2) 0.93403(13) 0.0681(7) Uani 1 1 d .
C12 C 0.6842(4) 0.8363(3) 0.80963(15) 0.0937(9) Uani 1 1 d .
H12 H 0.7088 0.8717 0.7675 0.112 Uiso 1 1 calc R
C15 C 0.9325(3) 0.7548(3) 0.84917(15) 0.0811(8) Uani 1 1 d .
H15 H 0.9538 0.7905 0.8064 0.097 Uiso 1 1 calc R
C10 C 0.5070(3) 0.7950(3) 0.88147(17) 0.0805(8) Uani 1 1 d .
H10 H 0.4130 0.8036 0.8879 0.097 Uiso 1 1 calc R
O5 O 0.84367(19) 0.6581(2) 0.97989(10) 0.0868(5) Uani 1 1 d .
H5 H 0.9186 0.6418 0.9660 0.130 Uiso 1 1 calc R
O6 O 1.1591(3) 0.6824(3) 0.87036(13) 0.1094(7) Uani 1 1 d .
H6 H 1.2217 0.6549 0.9039 0.164 Uiso 1 1 calc R
O4 O 0.5760(2) 0.6714(2) 0.99560(11) 0.0948(6) Uani 1 1 d D
N2 N 1.0307(3) 0.6931(2) 0.89383(13) 0.0783(6) Uani 1 1 d .
C24 C 0.6397(3) 0.1983(2) -0.06202(12) 0.0634(6) Uani 1 1 d .
H24A H 0.6559 0.1141 -0.0889 0.076 Uiso 1 1 calc R
H24B H 0.5582 0.1794 -0.0394 0.076 Uiso 1 1 calc R
C28 C 0.9015(3) 0.2622(3) -0.03347(13) 0.0669(6) Uani 1 1 d .
H28A H 0.8846 0.3544 -0.0564 0.080 Uiso 1 1 calc R
H28B H 0.9826 0.2717 0.0064 0.080 Uiso 1 1 calc R
C20 C 0.7371(3) 0.3435(2) 0.04575(12) 0.0660(6) Uani 1 1 d .
H20A H 0.7198 0.4285 0.0163 0.079 Uiso 1 1 calc R
H20B H 0.6489 0.3208 0.0618 0.079 Uiso 1 1 calc R
C19 C 0.8032(3) 0.0860(3) 0.04116(13) 0.0681(6) Uani 1 1 d .
H19A H 0.8210 0.0114 0.0085 0.082 Uiso 1 1 calc R
H19B H 0.8907 0.0997 0.0767 0.082 Uiso 1 1 calc R
C25 C 0.6011(3) 0.3195(3) -0.11530(13) 0.0763(7) Uani 1 1 d .
H25A H 0.5895 0.4060 -0.0891 0.092 Uiso 1 1 calc R
H25B H 0.6779 0.3342 -0.1417 0.092 Uiso 1 1 calc R
C30 C 1.0595(3) 0.2178(3) -0.12279(14) 0.0861(8) Uani 1 1 d .
H30A H 1.1434 0.2354 -0.0854 0.103 Uiso 1 1 calc R
H30B H 1.0288 0.3077 -0.1457 0.103 Uiso 1 1 calc R
C26 C 0.4641(3) 0.2870(3) -0.16798(14) 0.0848(8) Uani 1 1 d .
H26A H 0.3892 0.2677 -0.1409 0.102 Uiso 1 1 calc R
H26B H 0.4778 0.2020 -0.1949 0.102 Uiso 1 1 calc R
C29 C 0.9420(3) 0.1596(3) -0.08821(15) 0.0803(8) Uani 1 1 d .
H29A H 0.9733 0.0708 -0.0642 0.096 Uiso 1 1 calc R
H29B H 0.8585 0.1401 -0.1255 0.096 Uiso 1 1 calc R
C21 C 0.8499(3) 0.3765(3) 0.11158(14) 0.0837(8) Uani 1 1 d .
H21A H 0.9377 0.4050 0.0967 0.100 Uiso 1 1 calc R
H21B H 0.8698 0.2925 0.1416 0.100 Uiso 1 1 calc R
C18 C 0.6880(3) 0.0361(3) 0.08035(14) 0.0761(7) Uani 1 1 d .
H18A H 0.6601 0.1138 0.1084 0.091 Uiso 1 1 calc R
H18B H 0.6044 0.0074 0.0451 0.091 Uiso 1 1 calc R
C17 C 0.7378(3) -0.0859(3) 0.12988(15) 0.0862(8) Uani 1 1 d .
H17A H 0.8182 -0.0553 0.1667 0.103 Uiso 1 1 calc R
H17B H 0.7713 -0.1611 0.1022 0.103 Uiso 1 1 calc R
C31 C 1.0993(4) 0.1187(5) -0.17872(17) 0.1161(11) Uani 1 1 d .
H31A H 1.0144 0.0904 -0.2121 0.174 Uiso 1 1 calc R
H31B H 1.1460 0.0364 -0.1550 0.174 Uiso 1 1 calc R
H31C H 1.1630 0.1663 -0.2047 0.174 Uiso 1 1 calc R
C16 C 0.6213(4) -0.1442(3) 0.16690(17) 0.1060(10) Uani 1 1 d .
H16A H 0.5495 -0.1906 0.1316 0.159 Uiso 1 1 calc R
H16B H 0.5784 -0.0678 0.1888 0.159 Uiso 1 1 calc R
H16C H 0.6625 -0.2111 0.2036 0.159 Uiso 1 1 calc R
C27 C 0.4158(4) 0.4060(4) -0.22095(17) 0.1202(11) Uani 1 1 d .
H27A H 0.4909 0.4284 -0.2466 0.180 Uiso 1 1 calc R
H27B H 0.3939 0.4882 -0.1950 0.180 Uiso 1 1 calc R
H27C H 0.3319 0.3770 -0.2549 0.180 Uiso 1 1 calc R
C22 C 0.7983(4) 0.4945(3) 0.15457(15) 0.1072(11) Uani 1 1 d .
H22A H 0.7638 0.5716 0.1216 0.129 Uiso 1 1 calc R
H22B H 0.7174 0.4597 0.1739 0.129 Uiso 1 1 calc R
C23 C 0.9053(6) 0.5520(4) 0.2151(2) 0.166(2) Uani 1 1 d .
H23A H 0.9870 0.5855 0.1971 0.249 Uiso 1 1 calc R
H23B H 0.9347 0.4789 0.2504 0.249 Uiso 1 1 calc R
H23C H 0.8640 0.6291 0.2373 0.249 Uiso 1 1 calc R
N3 N 0.7707(2) 0.22235(18) -0.00241(9) 0.0595(5) Uani 1 1 d .
F1 F 0.32049(15) 0.57057(14) 0.98217(8) 0.0839(4) Uani 1 1 d .
H4A H 0.491(3) 0.642(5) 0.980(2) 0.151(17) Uiso 1 1 d D

loop_
_atom_site_aniso_label
_atom_site_aniso_U_11
_atom_site_aniso_U_22
_atom_site_aniso_U_33
_atom_site_aniso_U_23
_atom_site_aniso_U_13
_atom_site_aniso_U_12
C6 0.0553(15) 0.0550(13) 0.0639(12) 0.0010(11) 0.0139(11) 0.0084(10)
C1 0.0537(16) 0.0633(14) 0.0688(14) 0.0036(12) 0.0138(12) 0.0037(11)
C5 0.0586(15) 0.0652(14) 0.0650(13) 0.0053(11) 0.0125(11) 0.0089(11)
C4 0.082(2) 0.0765(18) 0.0635(14) 0.0038(12) 0.0229(13) 0.0084(13)
C2 0.0689(18) 0.0595(13) 0.0801(15) -0.0046(13) 0.0136(14) 0.0016(12)
C7 0.0786(19) 0.0624(15) 0.0804(16) 0.0115(13) 0.0276(14) 0.0075(13)
C3 0.090(2) 0.0732(17) 0.0669(14) -0.0115(12) 0.0173(14) 0.0108(14)
C11 0.068(2) 0.099(2) 0.111(2) 0.0434(17) -0.0031(17) -0.0039(15)
O2 0.0949(14) 0.0599(10) 0.0801(10) -0.0047(8) 0.0380(9) 0.0035(10)
O1 0.0892(14) 0.0582(9) 0.0993(12) 0.0045(8) 0.0423(10) 0.0034(9)
O3 0.1153(17) 0.0568(10) 0.1130(14) 0.0064(9) 0.0438(12) -0.0012(10)
N1 0.0776(16) 0.0530(11) 0.0875(13) 0.0040(10) 0.0236(11) -0.0004(10)
C14 0.0579(19) 0.0607(14) 0.0705(14) 0.0042(11) 0.0078(12) -0.0083(11)
C13 0.069(2) 0.0695(15) 0.0714(15) 0.0046(12) 0.0160(14) -0.0109(13)
C9 0.058(2) 0.0636(14) 0.0825(16) 0.0043(12) 0.0139(14) -0.0071(12)
C12 0.088(3) 0.108(2) 0.0803(18) 0.0333(15) 0.0063(17) -0.0077(18)
C15 0.075(2) 0.0972(19) 0.0745(16) 0.0127(15) 0.0224(16) -0.0084(16)
C10 0.0610(19) 0.0704(16) 0.108(2) 0.0084(14) 0.0110(16) -0.0044(13)
O5 0.0609(12) 0.1157(14) 0.0845(11) 0.0306(11) 0.0160(10) 0.0028(11)
O6 0.0673(15) 0.155(2) 0.1151(15) 0.0232(13) 0.0414(12) 0.0061(13)
O4 0.0710(15) 0.1237(16) 0.0918(13) 0.0241(12) 0.0213(12) -0.0079(12)
N2 0.0604(16) 0.0907(15) 0.0867(14) 0.0057(12) 0.0216(13) -0.0075(12)
C24 0.0559(16) 0.0720(14) 0.0613(12) -0.0038(11) 0.0090(11) 0.0008(11)
C28 0.0545(17) 0.0702(14) 0.0759(14) -0.0029(12) 0.0122(12) -0.0032(12)
C20 0.0703(18) 0.0593(13) 0.0676(14) -0.0056(11) 0.0111(12) 0.0053(12)
C19 0.0665(16) 0.0642(14) 0.0712(13) -0.0049(11) 0.0073(13) 0.0095(12)
C25 0.0750(19) 0.0839(17) 0.0675(14) 0.0057(13) 0.0073(13) 0.0026(14)
C30 0.074(2) 0.112(2) 0.0724(15) -0.0086(14) 0.0155(15) -0.0112(16)
C26 0.081(2) 0.103(2) 0.0666(14) 0.0056(14) 0.0052(14) 0.0040(15)
C29 0.0673(19) 0.0905(19) 0.0887(17) -0.0144(14) 0.0293(14) -0.0069(14)
C21 0.092(2) 0.0801(17) 0.0737(15) -0.0149(14) 0.0038(15) 0.0112(15)
C18 0.0766(19) 0.0739(15) 0.0793(14) 0.0089(13) 0.0189(14) 0.0078(14)
C17 0.096(2) 0.0772(17) 0.0851(16) 0.0076(14) 0.0175(16) 0.0079(15)
C31 0.095(3) 0.164(3) 0.098(2) -0.032(2) 0.0395(19) -0.023(2)
C16 0.137(3) 0.087(2) 0.104(2) 0.0161(16) 0.050(2) 0.0068(19)
C27 0.126(3) 0.118(2) 0.101(2) 0.0154(19) -0.016(2) 0.018(2)
C22 0.146(3) 0.0812(19) 0.0850(18) -0.0193(15) -0.0008(19) 0.015(2)
C23 0.225(5) 0.120(3) 0.121(3) -0.044(2) -0.046(3) 0.039(3)
N3 0.0530(13) 0.0616(11) 0.0634(10) -0.0020(9) 0.0104(9) 0.0027(9)
F1 0.0772(10) 0.0663(8) 0.1146(10) 0.0103(7) 0.0348(8) -0.0001(7)

loop_
_atom_type_symbol
_atom_type_description
_atom_type_scat_dispersion_real
_atom_type_scat_dispersion_imag
_atom_type_scat_source
C C 0.0033 0.0016 'International Tables Vol C Tables 4.2.6.8 and 6.1.1.4'
H H 0.0000 0.0000 'International Tables Vol C Tables 4.2.6.8 and 6.1.1.4'
N N 0.0061 0.0033 'International Tables Vol C Tables 4.2.6.8 and 6.1.1.4'
O O 0.0106 0.0060 'International Tables Vol C Tables 4.2.6.8 and 6.1.1.4'
F F 0.0171 0.0103 'International Tables Vol C Tables 4.2.6.8 and 6.1.1.4'

loop_
_geom_angle_atom_site_label_1
_geom_angle_atom_site_label_2
_geom_angle_atom_site_label_3
_geom_angle
O2 C6 C5 123.47(19)
O2 C6 C1 117.1(2)
C5 C6 C1 119.4(2)
O1 C1 C2 123.9(2)
O1 C1 C6 116.2(2)
C2 C1 C6 119.8(2)
C4 C5 C6 118.9(2)
C4 C5 C7 120.0(2)
C6 C5 C7 121.1(2)
C3 C4 C5 121.4(2)
C1 C2 C3 120.7(2)
N1 C7 C5 120.8(2)
C4 C3 C2 119.7(2)
C10 C11 C12 120.3(3)
C7 N1 O3 113.3(2)
O5 C14 C9 116.9(2)
O5 C14 C13 122.2(2)
C9 C14 C13 120.9(2)
C14 C13 C12 118.2(3)
C14 C13 C15 122.3(2)
C12 C13 C15 119.5(3)
O4 C9 C10 123.6(3)
O4 C9 C14 117.1(2)
C10 C9 C14 119.4(2)
C11 C12 C13 120.4(3)
N2 C15 C13 122.4(3)
C11 C10 C9 120.6(3)
C15 N2 O6 113.9(2)
C25 C24 N3 115.57(19)
C29 C28 N3 115.9(2)
C21 C20 N3 116.33(19)
C18 C19 N3 115.80(19)
C26 C25 C24 110.3(2)
C29 C30 C31 112.6(3)
C25 C26 C27 113.3(3)
C30 C29 C28 111.6(2)
C20 C21 C22 109.7(2)
C17 C18 C19 111.7(2)
C18 C17 C16 113.0(3)
C23 C22 C21 115.8(3)
C28 N3 C24 111.64(17)
C28 N3 C19 108.63(17)
C24 N3 C19 108.72(16)
C28 N3 C20 108.86(17)
C24 N3 C20 108.13(17)
C19 N3 C20 110.86(16)

loop_
_geom_bond_atom_site_label_1
_geom_bond_atom_site_label_2
_geom_bond_distance
C6 O2 1.353(3)
C6 C5 1.401(3)
C6 C1 1.407(3)
C1 O1 1.359(3)
C1 C2 1.375(3)
C5 C4 1.399(3)
C5 C7 1.457(3)
C4 C3 1.362(4)
C2 C3 1.391(4)
C7 N1 1.269(3)
C11 C10 1.374(5)
C11 C12 1.380(5)
O3 N1 1.394(2)
C14 O5 1.365(3)
C14 C9 1.388(3)
C14 C13 1.397(3)
C13 C12 1.403(4)
C13 C15 1.444(4)
C9 O4 1.363(3)
C9 C10 1.381(4)
C15 N2 1.270(3)
O6 N2 1.381(3)
C24 C25 1.518(3)
C24 N3 1.523(3)
C28 C29 1.516(4)
C28 N3 1.521(3)
C20 C21 1.505(3)
C20 N3 1.530(3)
C19 C18 1.510(3)
C19 N3 1.524(3)
C25 C26 1.508(4)
C30 C29 1.502(4)
C30 C31 1.509(4)
C26 C27 1.512(4)
C21 C22 1.513(4)
C18 C17 1.498(3)
C17 C16 1.522(4)
C22 C23 1.476(5)
